data_7100679
loop_
_publ_author_name
'Spencer Williams'
'Emma Denehy'
'Jonathan M. White'

_publ_section_title
;
Ground state structures of sulfate monoesters and
sulfamates reveal similar reaction coordinates for sulfuryl and sulfamyl
transfer
;
_journal_name_full 'Chemical Communications'
_journal_paper_doi 10.1039/b513712h
_journal_year 2006
_chemical_formula_sum 'C7 H9 N O4 S'
_chemical_formula_weight 203.21
_chemical_name_common '4-methoxyphenyl sulfamate'
_space_group_IT_number 19
_symmetry_cell_setting orthorhombic
_symmetry_space_group_name_Hall 'P 2ac 2ab'
_symmetry_space_group_name_H-M 'P 21 21 21'
_cell_angle_alpha 90.00
_cell_angle_beta 90.00
_cell_angle_gamma 90.00
_cell_formula_units_Z 4
_cell_length_a 4.9816(4)
_cell_length_b 7.0344(5)
_cell_length_c 25.1874(18)
_cell_measurement_temperature 130(2)
_cell_volume 882.63(11)
_diffrn_ambient_temperature 130(2)
_exptl_crystal_density_diffrn 1.529
_cod_depositor_comments
;
The following automatic conversions were performed:
'_symmetry_cell_setting' value 'Orthorhombic' changed to 'orthorhombic'
according to '/home/saulius/struct/CIF-dictionaries/cif_core.dic'
dictionary named 'cif_core.dic' version 2.4.1 from 2010-06-29.

Automatic conversion script
Id: cif_fix_enum 1527 2010-12-29 10:47:43Z saulius 
;
_cod_database_code 7100679

loop_
_symmetry_equiv_pos_as_xyz
'x, y, z'
'-x+1/2, -y, z+1/2'
'-x, y+1/2, -z+1/2'
'x+1/2, -y+1/2, -z'

loop_
_atom_site_label
_atom_site_type_symbol
_atom_site_fract_x
_atom_site_fract_y
_atom_site_fract_z
_atom_site_U_iso_or_equiv
_atom_site_adp_type
_atom_site_occupancy
_atom_site_symmetry_multiplicity
_atom_site_calc_flag
_atom_site_refinement_flags
_atom_site_disorder_assembly
_atom_site_disorder_group
S1 S 0.34440(7) 0.56886(5) 0.201455(14) 0.01900(11) Uani 1 1 d . . .
O4 O -0.3994(3) 1.06935(19) 0.04234(4) 0.0279(3) Uani 1 1 d . . .
O1 O 0.4108(2) 0.70804(18) 0.15358(4) 0.0244(3) Uani 1 1 d . . .
N1 N 0.1569(3) 0.6761(2) 0.24238(5) 0.0228(3) Uani 1 1 d . . .
C2 C 0.0692(4) 0.7062(3) 0.08493(6) 0.0266(4) Uani 1 1 d . . .
H2 H 0.1195 0.5808 0.0751 0.032 Uiso 1 1 calc R . .
O3 O 0.6034(2) 0.54225(18) 0.22502(5) 0.0283(3) Uani 1 1 d . . .
C5 C -0.0763(4) 1.0734(3) 0.11490(6) 0.0268(3) Uani 1 1 d . . .
H5 H -0.1273 1.1980 0.1253 0.032 Uiso 1 1 calc R . .
C3 C -0.1294(4) 0.8020(3) 0.05738(6) 0.0259(3) Uani 1 1 d . . .
H3 H -0.2163 0.7424 0.0282 0.031 Uiso 1 1 calc R . .
C6 C 0.1241(4) 0.9779(2) 0.14217(6) 0.0256(4) Uani 1 1 d . . .
H6 H 0.2133 1.0373 0.1711 0.031 Uiso 1 1 calc R . .
C4 C -0.2024(3) 0.9857(2) 0.07222(6) 0.0228(3) Uani 1 1 d . . .
C1 C 0.1928(3) 0.7964(2) 0.12703(6) 0.0221(3) Uani 1 1 d . . .
O2 O 0.2016(3) 0.40861(17) 0.18178(5) 0.0284(3) Uani 1 1 d . . .
C7 C -0.4682(4) 1.2613(3) 0.05586(7) 0.0344(4) Uani 1 1 d . . .
H7A H -0.5365 1.2654 0.0923 0.052 Uiso 1 1 calc R . .
H7B H -0.6067 1.3077 0.0315 0.052 Uiso 1 1 calc R . .
H7C H -0.3084 1.3419 0.0530 0.052 Uiso 1 1 calc R . .
H1B H 0.013(5) 0.668(4) 0.2353(8) 0.035(7) Uiso 1 1 d . . .
H1A H 0.224(5) 0.766(4) 0.2580(8) 0.039(6) Uiso 1 1 d . . .

loop_
_atom_site_aniso_label
_atom_site_aniso_U_11
_atom_site_aniso_U_22
_atom_site_aniso_U_33
_atom_site_aniso_U_23
_atom_site_aniso_U_13
_atom_site_aniso_U_12
S1 0.01647(18) 0.01614(17) 0.02440(17) 0.00075(14) -0.00057(14) 0.00020(15)
O4 0.0296(6) 0.0284(6) 0.0258(5) 0.0014(5) -0.0040(5) 0.0031(6)
O1 0.0186(6) 0.0263(6) 0.0283(5) 0.0065(5) 0.0038(4) 0.0011(5)
N1 0.0176(7) 0.0236(7) 0.0272(6) -0.0039(5) 0.0003(6) -0.0014(6)
C2 0.0320(9) 0.0222(8) 0.0254(7) -0.0025(7) 0.0045(7) 0.0015(7)
O3 0.0183(6) 0.0273(6) 0.0395(6) 0.0065(5) -0.0044(5) 0.0024(5)
C5 0.0335(9) 0.0198(8) 0.0271(7) -0.0018(7) -0.0022(6) 0.0024(7)
C3 0.0299(9) 0.0267(8) 0.0210(6) -0.0031(6) -0.0009(7) -0.0030(8)
C6 0.0294(9) 0.0230(8) 0.0246(7) 0.0006(6) -0.0048(6) -0.0022(7)
C4 0.0223(8) 0.0255(8) 0.0205(6) 0.0038(6) 0.0015(6) -0.0012(6)
C1 0.0216(8) 0.0222(7) 0.0225(6) 0.0058(6) 0.0026(6) -0.0005(6)
O2 0.0303(7) 0.0200(6) 0.0350(6) -0.0040(5) -0.0022(5) -0.0041(5)
C7 0.0367(10) 0.0319(10) 0.0345(9) 0.0014(8) -0.0037(8) 0.0104(9)

loop_
_geom_bond_atom_site_label_1
_geom_bond_atom_site_label_2
_geom_bond_distance
_geom_bond_site_symmetry_2
_geom_bond_publ_flag
S1 O2 1.4220(12) . ?
S1 O3 1.4325(11) . ?
S1 N1 1.5821(15) . ?
S1 O1 1.5881(12) . ?
O4 C4 1.370(2) . ?
O4 C7 1.434(2) . ?
O1 C1 1.4186(19) . ?
N1 H1B 0.74(3) . ?
N1 H1A 0.82(3) . ?
C2 C1 1.381(2) . ?
C2 C3 1.384(2) . ?
C2 H2 0.9500 . ?
C5 C6 1.386(2) . ?
C5 C4 1.389(2) . ?
C5 H5 0.9500 . ?
C3 C4 1.393(2) . ?
C3 H3 0.9500 . ?
C6 C1 1.376(2) . ?
C6 H6 0.9500 . ?
C7 H7A 0.9800 . ?
C7 H7B 0.9800 . ?
C7 H7C 0.9800 . ?

loop_
_cod_related_entry_id
_cod_related_entry_database
_cod_related_entry_code
1 ChemSpider 21150196
